data_1559692
loop_
_publ_author_name
'Yang, Yue'
'Gong, Qi'
'Wang, Wei'
'Mao, Ying-Le'
'Wang, Xiao-Rong'
'Yao, Sheng'
'Zhang, Hai-Yan'
'Tang, Chunping'
'Ye, Yang'

_publ_section_title
;
 Neuroprotective and Anti-inflammatory Ditetrahydrofuran-Containing
 Diarylheptanoids from <i>Tacca chantrieri</i>.
;
_journal_name_full 'Journal of natural products'
_journal_paper_doi 10.1021/acs.jnatprod.0c00901
_journal_year 2020
_chemical_absolute_configuration rmad
_chemical_formula_moiety 'C38 H38 O8, 4(C5 H5 N)'
_chemical_formula_sum 'C58 H58 N4 O8'
_chemical_formula_weight 939.08
_space_group_crystal_system monoclinic
_space_group_IT_number 5
_space_group_name_Hall 'C 2y'
_space_group_name_H-M_alt 'C 1 2 1'
_atom_sites_solution_hydrogens geom
_atom_sites_solution_primary dual
_audit_creation_date 2018-06-04
_audit_creation_method
;
Olex2 1.2
(compiled 2018.05.29 svn.r3508 for OlexSys, GUI svn.r5506)
;
_cell_angle_alpha 90
_cell_angle_beta 94.939(9)
_cell_angle_gamma 90
_cell_formula_units_Z 2
_cell_length_a 31.360(5)
_cell_length_b 5.4501(8)
_cell_length_c 14.626(2)
_cell_measurement_reflns_used 3012
_cell_measurement_temperature 173
_cell_measurement_theta_max 54.708
_cell_measurement_theta_min 2.829
_cell_volume 2490.5(6)
_computing_cell_refinement 'SAINT v8.34A (Bruker, 2013)'
_computing_data_reduction 'SAINT v8.34A (Bruker, 2013)'
_computing_molecular_graphics 'Olex2 (Dolomanov et al., 2009)'
_computing_publication_material 'Olex2 (Dolomanov et al., 2009)'
_computing_structure_refinement 'ShelXL (Sheldrick, 2015)'
_computing_structure_solution 'ShelXT (Sheldrick, 2015)'
_diffrn_ambient_temperature 173.0
_diffrn_measured_fraction_theta_full 0.992
_diffrn_measured_fraction_theta_max 0.971
_diffrn_measurement_device_type 'Bruker APEX-II CCD'
_diffrn_measurement_method '\f and \w scans'
_diffrn_radiation_type CuK\a
_diffrn_radiation_wavelength 1.54178
_diffrn_reflns_av_R_equivalents 0.0455
_diffrn_reflns_av_unetI/netI 0.0218
_diffrn_reflns_Laue_measured_fraction_full 0.992
_diffrn_reflns_Laue_measured_fraction_max 0.971
_diffrn_reflns_limit_h_max 36
_diffrn_reflns_limit_h_min -37
_diffrn_reflns_limit_k_max 6
_diffrn_reflns_limit_k_min -6
_diffrn_reflns_limit_l_max 16
_diffrn_reflns_limit_l_min -17
_diffrn_reflns_number 33190
_diffrn_reflns_point_group_measured_fraction_full 0.966
_diffrn_reflns_point_group_measured_fraction_max 0.938
_diffrn_reflns_theta_full 67.679
_diffrn_reflns_theta_max 70.546
_diffrn_reflns_theta_min 2.829
_diffrn_standards_number 0
_exptl_absorpt_coefficient_mu 0.673
_exptl_absorpt_correction_T_max 0.7534
_exptl_absorpt_correction_T_min 0.5917
_exptl_absorpt_correction_type multi-scan
_exptl_absorpt_process_details
'SADABS-2014/5 (Bruker,2014/5) was used for absorption correction. wR2(int) was 0.1081 before and 0.0662 after correction. The Ratio of minimum to maximum transmission is 0.7854. The \l/2 correction factor is 0.00150.'
_exptl_crystal_colour colourless
_exptl_crystal_colour_primary colourless
_exptl_crystal_density_diffrn 1.252
_exptl_crystal_description block
_exptl_crystal_F_000 996
_exptl_crystal_size_max 0.18
_exptl_crystal_size_mid 0.15
_exptl_crystal_size_min 0.11
_refine_diff_density_max 0.096
_refine_diff_density_min -0.161
_refine_diff_density_rms 0.036
_refine_ls_abs_structure_details
;
 Flack x determined using 1722 quotients [(I+)-(I-)]/[(I+)+(I-)]
 (Parsons, Flack and Wagner, Acta Cryst. B69 (2013) 249-259).
;
_refine_ls_abs_structure_Flack -0.04(7)
_refine_ls_extinction_method none
_refine_ls_goodness_of_fit_ref 1.039
_refine_ls_hydrogen_treatment constr
_refine_ls_matrix_type full
_refine_ls_number_parameters 318
_refine_ls_number_reflns 4490
_refine_ls_number_restraints 1
_refine_ls_restrained_S_all 1.039
_refine_ls_R_factor_all 0.0332
_refine_ls_R_factor_gt 0.0312
_refine_ls_shift/su_max 0.001
_refine_ls_shift/su_mean 0.000
_refine_ls_structure_factor_coef Fsqd
_refine_ls_weighting_details 'w=1/[\s^2^(Fo^2^)+(0.0461P)^2^+0.3938P] where P=(Fo^2^+2Fc^2^)/3'
_refine_ls_weighting_scheme calc
_refine_ls_wR_factor_gt 0.0777
_refine_ls_wR_factor_ref 0.0791
_reflns_Friedel_coverage 0.738
_reflns_Friedel_fraction_full 0.934
_reflns_Friedel_fraction_max 0.897
_reflns_number_gt 4257
_reflns_number_total 4490
_reflns_threshold_expression 'I > 2\s(I)'
_cod_data_source_file np0c00901_si_003.cif
_cod_data_source_block cu_20180574_0m
_cod_original_cell_volume 2490.4(7)
_cod_database_code 1559692
_shelx_shelxl_version_number 2014/7
_shelx_space_group_comment
;
The symmetry employed for this shelxl refinement is uniquely defined
by the following loop, which should always be used as a source of
symmetry information in preference to the above space-group names.
They are only intended as comments.
;
_shelx_estimated_absorpt_t_max 0.930
_shelx_estimated_absorpt_t_min 0.889
_olex2_refinement_description
;
1. Fixed Uiso
 At 1.2 times of:
  All C(H) groups, All C(H,H) groups
 At 1.5 times of:
  All O(H) groups
2.a Ternary CH refined with riding coordinates:
 C3(H3), C2(H2), C1(H1A)
2.b Secondary CH2 refined with riding coordinates:
 C7(H7A,H7B), C6(H6A,H6C), C4(H4A,H4B)
2.c Aromatic/amide H refined with riding coordinates:
 C3B(H3B), C2B(H2B), C6B(H6B), C5B(H5B), C2A(H2A), C3A(H3A), C5A(H5A),
 C6A(H6AA), C8(H8), C9(H9), C10(H10), C11(H11), C12(H12), C13(H13), C14(H14),
 C15(H15), C16(H16), C17(H17)
2.d Idealised tetrahedral OH refined as rotating group:
 O1(H1), O4(H4)
;
_olex2_submission_special_instructions 'No special instructions were received'

loop_
_space_group_symop_operation_xyz
'x, y, z'
'-x, y, -z'
'x+1/2, y+1/2, z'
'-x+1/2, y+1/2, -z'

loop_
_atom_site_label
_atom_site_type_symbol
_atom_site_fract_x
_atom_site_fract_y
_atom_site_fract_z
_atom_site_U_iso_or_equiv
_atom_site_adp_type
_atom_site_occupancy
_atom_site_site_symmetry_order
_atom_site_calc_flag
_atom_site_refinement_flags_posn
_atom_site_refinement_flags_adp
_atom_site_refinement_flags_occupancy
_atom_site_disorder_assembly
_atom_site_disorder_group
O1 O 0.17194(4) 0.2431(3) 0.72363(10) 0.0531(4) Uani 1 1 d . . . . .
H1 H 0.1789 0.1572 0.7702 0.080 Uiso 1 1 calc GR . . . .
O2 O 0.38467(4) 1.0316(3) 0.55236(11) 0.0510(4) Uani 1 1 d . . . . .
O3 O 0.46664(4) 0.6663(3) 0.38243(9) 0.0556(4) Uani 1 1 d . . . . .
O4 O 0.60123(5) 0.7447(3) 0.08474(9) 0.0607(4) Uani 1 1 d . . . . .
H4 H 0.5891 0.8435 0.0469 0.091 Uiso 1 1 calc GR . . . .
C3B C 0.20011(6) 0.5702(4) 0.64131(14) 0.0487(5) Uani 1 1 d . . . . .
H3B H 0.1719 0.6115 0.6175 0.058 Uiso 1 1 calc R . . . .
C2B C 0.23454(6) 0.7094(4) 0.61751(14) 0.0486(5) Uani 1 1 d . . . . .
H2B H 0.2294 0.8446 0.5770 0.058 Uiso 1 1 calc R . . . .
C1B C 0.27611(6) 0.6562(4) 0.65121(13) 0.0435(4) Uani 1 1 d . . . . .
C6B C 0.28211(6) 0.4536(4) 0.70812(14) 0.0471(5) Uani 1 1 d . . . . .
H6B H 0.3103 0.4113 0.7316 0.056 Uiso 1 1 calc R . . . .
C5B C 0.24813(6) 0.3108(4) 0.73180(13) 0.0445(4) Uani 1 1 d . . . . .
H5B H 0.2533 0.1713 0.7701 0.053 Uiso 1 1 calc R . . . .
C4B C 0.20685(6) 0.3710(4) 0.69972(13) 0.0415(4) Uani 1 1 d . . . . .
C7 C 0.31367(6) 0.8095(4) 0.62611(15) 0.0506(5) Uani 1 1 d . . . . .
H7A H 0.3330 0.8411 0.6820 0.061 Uiso 1 1 calc R . . . .
H7B H 0.3031 0.9696 0.6016 0.061 Uiso 1 1 calc R . . . .
C6 C 0.33862(6) 0.6827(4) 0.55488(13) 0.0438(4) Uani 1 1 d . . . . .
H6A H 0.3483 0.5206 0.5792 0.053 Uiso 1 1 calc R . . . .
H6C H 0.3191 0.6534 0.4991 0.053 Uiso 1 1 calc R . . . .
C5 C 0.37712(5) 0.8231(4) 0.52792(12) 0.0390(4) Uani 1 1 d . . . . .
C4 C 0.40476(6) 0.6843(4) 0.46630(12) 0.0413(4) Uani 1 1 d . . . . .
H4A H 0.3877 0.6489 0.4077 0.050 Uiso 1 1 calc R . . . .
H4B H 0.4128 0.5251 0.4956 0.050 Uiso 1 1 calc R . . . .
C3 C 0.44546(5) 0.8176(4) 0.44528(11) 0.0394(4) Uani 1 1 d . . . . .
H3 H 0.4374 0.9765 0.4143 0.047 Uiso 1 1 calc R . . . .
C2 C 0.47915(5) 0.8681(3) 0.52400(10) 0.0313(3) Uani 1 1 d . . . . .
H2 H 0.4743 1.0293 0.5540 0.038 Uiso 1 1 calc R . . . .
C1 C 0.51231(5) 0.6626(3) 0.40519(11) 0.0362(4) Uani 1 1 d . . . . .
H1A H 0.5203 0.5023 0.4352 0.043 Uiso 1 1 calc R . . . .
C1A C 0.53516(5) 0.6851(3) 0.31867(10) 0.0333(4) Uani 1 1 d . . . . .
C2A C 0.52703(6) 0.8799(4) 0.25901(12) 0.0391(4) Uani 1 1 d . . . . .
H2A H 0.5065 1.0001 0.2723 0.047 Uiso 1 1 calc R . . . .
C3A C 0.54827(6) 0.9028(4) 0.18013(12) 0.0412(4) Uani 1 1 d . . . . .
H3A H 0.5422 1.0376 0.1399 0.049 Uiso 1 1 calc R . . . .
C4A C 0.57847(6) 0.7284(4) 0.15996(12) 0.0401(4) Uani 1 1 d . . . . .
C5A C 0.58637(6) 0.5320(4) 0.21860(13) 0.0432(4) Uani 1 1 d . . . . .
H5A H 0.6067 0.4109 0.2052 0.052 Uiso 1 1 calc R . . . .
C6A C 0.56480(6) 0.5108(3) 0.29686(12) 0.0386(4) Uani 1 1 d . . . . .
H6AA H 0.5704 0.3741 0.3364 0.046 Uiso 1 1 calc R . . . .
N1 N 0.42395(6) 0.0697(4) 0.05159(13) 0.0570(5) Uani 1 1 d . . . . .
C8 C 0.44699(8) 0.2697(5) 0.04727(19) 0.0674(7) Uani 1 1 d . . . . .
H8 H 0.4589 0.3058 -0.0087 0.081 Uiso 1 1 calc R . . . .
C9 C 0.45463(9) 0.4273(6) 0.1183(2) 0.0824(9) Uani 1 1 d . . . . .
H9 H 0.4722 0.5675 0.1122 0.099 Uiso 1 1 calc R . . . .
C10 C 0.43696(9) 0.3835(6) 0.1988(2) 0.0840(10) Uani 1 1 d . . . . .
H10 H 0.4417 0.4927 0.2493 0.101 Uiso 1 1 calc R . . . .
C11 C 0.41183(9) 0.1751(6) 0.20507(17) 0.0765(8) Uani 1 1 d . . . . .
H11 H 0.3986 0.1391 0.2595 0.092 Uiso 1 1 calc R . . . .
C12 C 0.40680(8) 0.0236(5) 0.13040(15) 0.0593(6) Uani 1 1 d . . . . .
H12 H 0.3903 -0.1216 0.1347 0.071 Uiso 1 1 calc R . . . .
N2 N 0.31089(5) 0.4568(3) 0.11755(12) 0.0470(4) Uani 1 1 d . . . . .
C13 C 0.33179(6) 0.4796(4) 0.04248(15) 0.0494(5) Uani 1 1 d . . . . .
H13 H 0.3490 0.6212 0.0370 0.059 Uiso 1 1 calc R . . . .
C14 C 0.32993(7) 0.3103(5) -0.02769(15) 0.0547(5) Uani 1 1 d . . . . .
H14 H 0.3453 0.3355 -0.0801 0.066 Uiso 1 1 calc R . . . .
C15 C 0.30521(7) 0.1034(4) -0.02006(15) 0.0526(5) Uani 1 1 d . . . . .
H15 H 0.3033 -0.0180 -0.0668 0.063 Uiso 1 1 calc R . . . .
C16 C 0.28346(7) 0.0773(4) 0.05670(15) 0.0501(5) Uani 1 1 d . . . . .
H16 H 0.2662 -0.0635 0.0641 0.060 Uiso 1 1 calc R . . . .
C17 C 0.28681(6) 0.2570(4) 0.12306(14) 0.0468(5) Uani 1 1 d . . . . .
H17 H 0.2712 0.2376 0.1754 0.056 Uiso 1 1 calc R . . . .

loop_
_atom_site_aniso_label
_atom_site_aniso_U_11
_atom_site_aniso_U_22
_atom_site_aniso_U_33
_atom_site_aniso_U_23
_atom_site_aniso_U_13
_atom_site_aniso_U_12
O1 0.0443(7) 0.0598(9) 0.0550(8) 0.0068(7) 0.0030(6) -0.0099(7)
O2 0.0475(7) 0.0432(9) 0.0636(9) -0.0045(7) 0.0120(6) -0.0040(6)
O3 0.0415(7) 0.0931(12) 0.0337(7) -0.0253(7) 0.0124(5) -0.0184(7)
O4 0.0711(9) 0.0740(11) 0.0417(8) 0.0183(7) 0.0320(7) 0.0236(8)
C3B 0.0434(10) 0.0553(12) 0.0463(11) 0.0042(9) -0.0015(8) 0.0009(9)
C2B 0.0537(11) 0.0474(11) 0.0452(10) 0.0066(9) 0.0068(8) 0.0026(9)
C1B 0.0445(9) 0.0422(11) 0.0461(10) -0.0065(8) 0.0159(8) 0.0020(8)
C6B 0.0388(9) 0.0500(12) 0.0539(12) 0.0014(9) 0.0129(8) 0.0075(8)
C5B 0.0465(10) 0.0422(11) 0.0459(10) 0.0018(8) 0.0110(8) 0.0055(8)
C4B 0.0432(9) 0.0444(11) 0.0374(10) -0.0059(8) 0.0068(7) -0.0033(8)
C7 0.0500(10) 0.0450(12) 0.0595(12) -0.0055(9) 0.0208(9) -0.0016(9)
C6 0.0425(9) 0.0440(11) 0.0461(10) -0.0025(8) 0.0118(8) -0.0031(8)
C5 0.0381(8) 0.0447(11) 0.0343(9) 0.0016(8) 0.0038(7) 0.0001(8)
C4 0.0384(9) 0.0535(11) 0.0325(9) -0.0043(8) 0.0053(7) -0.0068(8)
C3 0.0393(8) 0.0531(11) 0.0264(8) 0.0019(8) 0.0066(7) -0.0033(8)
C2 0.0358(8) 0.0349(9) 0.0241(8) -0.0001(6) 0.0069(6) 0.0007(7)
C1 0.0433(9) 0.0403(10) 0.0260(8) -0.0024(7) 0.0088(6) -0.0052(7)
C1A 0.0398(8) 0.0362(10) 0.0245(8) -0.0030(7) 0.0068(6) -0.0041(7)
C2A 0.0435(9) 0.0427(11) 0.0322(9) 0.0005(7) 0.0101(7) 0.0076(8)
C3A 0.0515(10) 0.0419(11) 0.0314(9) 0.0096(7) 0.0111(7) 0.0056(8)
C4A 0.0458(9) 0.0476(11) 0.0288(8) 0.0034(8) 0.0133(7) 0.0029(8)
C5A 0.0521(10) 0.0438(11) 0.0354(9) 0.0000(8) 0.0136(8) 0.0126(8)
C6A 0.0528(10) 0.0353(10) 0.0284(8) 0.0022(7) 0.0076(7) 0.0034(8)
N1 0.0584(10) 0.0634(12) 0.0504(10) -0.0185(9) 0.0105(8) 0.0016(9)
C8 0.0558(12) 0.0722(17) 0.0755(16) -0.0165(13) 0.0132(11) -0.0027(12)
C9 0.0623(15) 0.0752(19) 0.108(2) -0.0352(17) -0.0012(15) -0.0066(13)
C10 0.0788(17) 0.092(2) 0.0757(18) -0.0504(17) -0.0266(15) 0.0223(17)
C11 0.0819(17) 0.104(2) 0.0416(12) -0.0148(13) -0.0051(11) 0.0319(17)
C12 0.0650(13) 0.0627(15) 0.0500(13) -0.0080(10) 0.0039(10) 0.0031(11)
N2 0.0483(9) 0.0434(10) 0.0501(10) 0.0010(7) 0.0087(7) 0.0044(7)
C13 0.0451(10) 0.0455(12) 0.0587(13) 0.0019(9) 0.0116(9) -0.0053(9)
C14 0.0490(10) 0.0666(15) 0.0502(12) 0.0043(10) 0.0145(9) 0.0048(10)
C15 0.0525(11) 0.0521(13) 0.0523(12) -0.0048(9) 0.0003(9) 0.0046(9)
C16 0.0517(11) 0.0396(11) 0.0590(13) 0.0063(9) 0.0045(9) -0.0034(9)
C17 0.0500(10) 0.0444(11) 0.0469(11) 0.0100(9) 0.0102(8) 0.0036(9)

loop_
_atom_type_symbol
_atom_type_description
_atom_type_scat_dispersion_real
_atom_type_scat_dispersion_imag
_atom_type_scat_source
C C 0.0181 0.0091 'International Tables Vol C Tables 4.2.6.8 and 6.1.1.4'
H H 0.0000 0.0000 'International Tables Vol C Tables 4.2.6.8 and 6.1.1.4'
N N 0.0311 0.0180 'International Tables Vol C Tables 4.2.6.8 and 6.1.1.4'
O O 0.0492 0.0322 'International Tables Vol C Tables 4.2.6.8 and 6.1.1.4'

loop_
_geom_angle_atom_site_label_1
_geom_angle_atom_site_label_2
_geom_angle_atom_site_label_3
_geom_angle
_geom_angle_site_symmetry_1
_geom_angle_site_symmetry_3
_geom_angle_publ_flag
C4B O1 H1 109.5 . . ?
C3 O3 C1 111.37(13) . . ?
C4A O4 H4 109.5 . . ?
C2B C3B H3B 119.9 . . ?
C4B C3B H3B 119.9 . . ?
C4B C3B C2B 120.12(18) . . ?
C3B C2B H2B 119.2 . . ?
C1B C2B C3B 121.7(2) . . ?
C1B C2B H2B 119.2 . . ?
C2B C1B C6B 117.13(18) . . ?
C2B C1B C7 121.75(19) . . ?
C6B C1B C7 121.11(18) . . ?
C1B C6B H6B 119.0 . . ?
C1B C6B C5B 121.97(18) . . ?
C5B C6B H6B 119.0 . . ?
C6B C5B H5B 120.0 . . ?
C4B C5B C6B 120.02(19) . . ?
C4B C5B H5B 120.0 . . ?
O1 C4B C3B 118.26(17) . . ?
O1 C4B C5B 122.70(18) . . ?
C5B C4B C3B 119.04(18) . . ?
C1B C7 H7A 109.3 . . ?
C1B C7 H7B 109.3 . . ?
C1B C7 C6 111.83(17) . . ?
H7A C7 H7B 107.9 . . ?
C6 C7 H7A 109.3 . . ?
C6 C7 H7B 109.3 . . ?
C7 C6 H6A 108.6 . . ?
C7 C6 H6C 108.6 . . ?
H6A C6 H6C 107.6 . . ?
C5 C6 C7 114.73(17) . . ?
C5 C6 H6A 108.6 . . ?
C5 C6 H6C 108.6 . . ?
O2 C5 C6 122.69(17) . . ?
O2 C5 C4 122.74(17) . . ?
C4 C5 C6 114.56(16) . . ?
C5 C4 H4A 108.6 . . ?
C5 C4 H4B 108.6 . . ?
C5 C4 C3 114.60(17) . . ?
H4A C4 H4B 107.6 . . ?
C3 C4 H4A 108.6 . . ?
C3 C4 H4B 108.6 . . ?
O3 C3 C4 107.25(15) . . ?
O3 C3 H3 108.7 . . ?
O3 C3 C2 104.99(14) . . ?
C4 C3 H3 108.7 . . ?
C2 C3 C4 118.28(14) . . ?
C2 C3 H3 108.7 . . ?
C3 C2 C2 102.56(15) . 2_656 ?
C3 C2 H2 111.7 . . ?
C3 C2 C1 116.69(15) . 2_656 ?
C2 C2 H2 111.7 2_656 . ?
C1 C2 C2 101.69(12) 2_656 2_656 ?
C1 C2 H2 111.7 2_656 . ?
O3 C1 C2 104.94(13) . 2_656 ?
O3 C1 H1A 108.6 . . ?
O3 C1 C1A 109.78(13) . . ?
C2 C1 H1A 108.6 2_656 . ?
C1A C1 C2 116.00(14) . 2_656 ?
C1A C1 H1A 108.6 . . ?
C2A C1A C1 121.01(15) . . ?
C2A C1A C6A 118.14(15) . . ?
C6A C1A C1 120.84(15) . . ?
C1A C2A H2A 119.4 . . ?
C1A C2A C3A 121.22(16) . . ?
C3A C2A H2A 119.4 . . ?
C2A C3A H3A 120.0 . . ?
C2A C3A C4A 119.94(16) . . ?
C4A C3A H3A 120.0 . . ?
O4 C4A C3A 122.61(16) . . ?
O4 C4A C5A 118.23(16) . . ?
C5A C4A C3A 119.15(15) . . ?
C4A C5A H5A 119.9 . . ?
C4A C5A C6A 120.29(16) . . ?
C6A C5A H5A 119.9 . . ?
C1A C6A H6AA 119.4 . . ?
C5A C6A C1A 121.24(16) . . ?
C5A C6A H6AA 119.4 . . ?
C8 N1 C12 117.5(2) . . ?
N1 C8 H8 118.2 . . ?
N1 C8 C9 123.5(3) . . ?
C9 C8 H8 118.2 . . ?
C8 C9 H9 120.2 . . ?
C8 C9 C10 119.5(3) . . ?
C10 C9 H9 120.2 . . ?
C9 C10 H10 120.8 . . ?
C9 C10 C11 118.3(2) . . ?
C11 C10 H10 120.8 . . ?
C10 C11 H11 121.0 . . ?
C12 C11 C10 117.9(3) . . ?
C12 C11 H11 121.0 . . ?
N1 C12 C11 123.2(3) . . ?
N1 C12 H12 118.4 . . ?
C11 C12 H12 118.4 . . ?
C17 N2 C13 116.60(18) . . ?
N2 C13 H13 118.0 . . ?
N2 C13 C14 124.0(2) . . ?
C14 C13 H13 118.0 . . ?
C13 C14 H14 120.8 . . ?
C13 C14 C15 118.4(2) . . ?
C15 C14 H14 120.8 . . ?
C14 C15 H15 120.8 . . ?
C16 C15 C14 118.3(2) . . ?
C16 C15 H15 120.8 . . ?
C15 C16 H16 120.3 . . ?
C15 C16 C17 119.4(2) . . ?
C17 C16 H16 120.3 . . ?
N2 C17 C16 123.26(19) . . ?
N2 C17 H17 118.4 . . ?
C16 C17 H17 118.4 . . ?

loop_
_geom_bond_atom_site_label_1
_geom_bond_atom_site_label_2
_geom_bond_distance
_geom_bond_site_symmetry_2
_geom_bond_publ_flag
O1 H1 0.8400 . ?
O1 C4B 1.369(2) . ?
O2 C5 1.209(3) . ?
O3 C3 1.439(2) . ?
O3 C1 1.442(2) . ?
O4 H4 0.8400 . ?
O4 C4A 1.365(2) . ?
C3B H3B 0.9500 . ?
C3B C2B 1.388(3) . ?
C3B C4B 1.386(3) . ?
C2B H2B 0.9500 . ?
C2B C1B 1.384(3) . ?
C1B C6B 1.386(3) . ?
C1B C7 1.515(3) . ?
C6B H6B 0.9500 . ?
C6B C5B 1.387(3) . ?
C5B H5B 0.9500 . ?
C5B C4B 1.378(3) . ?
C7 H7A 0.9900 . ?
C7 H7B 0.9900 . ?
C7 C6 1.522(3) . ?
C6 H6A 0.9900 . ?
C6 H6C 0.9900 . ?
C6 C5 1.510(3) . ?
C5 C4 1.507(3) . ?
C4 H4A 0.9900 . ?
C4 H4B 0.9900 . ?
C4 C3 1.523(2) . ?
C3 H3 1.0000 . ?
C3 C2 1.519(2) . ?
C2 C2 1.537(3) 2_656 ?
C2 H2 1.0000 . ?
C2 C1 1.533(2) 2_656 ?
C1 C2 1.533(2) 2_656 ?
C1 H1A 1.0000 . ?
C1 C1A 1.512(2) . ?
C1A C2A 1.384(3) . ?
C1A C6A 1.386(2) . ?
C2A H2A 0.9500 . ?
C2A C3A 1.387(2) . ?
C3A H3A 0.9500 . ?
C3A C4A 1.392(3) . ?
C4A C5A 1.381(3) . ?
C5A H5A 0.9500 . ?
C5A C6A 1.383(3) . ?
C6A H6AA 0.9500 . ?
N1 C8 1.312(3) . ?
N1 C12 1.337(3) . ?
C8 H8 0.9500 . ?
C8 C9 1.354(4) . ?
C9 H9 0.9500 . ?
C9 C10 1.365(5) . ?
C10 H10 0.9500 . ?
C10 C11 1.390(5) . ?
C11 H11 0.9500 . ?
C11 C12 1.367(4) . ?
C12 H12 0.9500 . ?
N2 C13 1.332(3) . ?
N2 C17 1.331(3) . ?
C13 H13 0.9500 . ?
C13 C14 1.377(3) . ?
C14 H14 0.9500 . ?
C14 C15 1.378(3) . ?
C15 H15 0.9500 . ?
C15 C16 1.370(3) . ?
C16 H16 0.9500 . ?
C16 C17 1.376(3) . ?
C17 H17 0.9500 . ?
